data_2021132
loop_
_publ_author_name
'Chen, Xiao-Gang'
'Gao, Ji-Xing'
'Hua, Xiu-Ni'
'Liao, Wei-Qiang'

_publ_section_title
;
 Three-dimensional organic--inorganic hybrid sodium halide perovskite:
 C~4~H~12~N~2~&#x00B7;NaI~3~ and a hydrogen-bonded supramolecular
 three-dimensional network in
 3C~4~H~12~N~2~&#x00B7;NaI~4~&#x00B7;3I&#x00B7;H~2~O
;
_journal_coeditor_code QP3008
_journal_issue 6
_journal_name_full 'Acta Crystallographica Section C'
_journal_page_first
;
;
_journal_paper_doi 10.1107/S2053229618006885
_journal_volume 74
_journal_year 2018
_chemical_formula_iupac '(C4 H12 N2)3 [Na I4] I3, H2 O'
_chemical_formula_moiety '3(C4 H12 N2 2+), I4 Na 3-, 3(I -), H2 O'
_chemical_formula_sum 'C12 H38 I7 N6 Na O'
_chemical_formula_weight 1193.77
_chemical_name_systematic
;
<i>catena</i>-Poly[tris(piperazinediium) [\m-iodido-triiodidosodium] triiodide
monohydrate]
;
_space_group_crystal_system monoclinic
_space_group_IT_number 14
_space_group_name_Hall '-P 2yn'
_space_group_name_H-M_alt 'P 1 21/n 1'
_symmetry_space_group_name_Hall '-P 2yn'
_symmetry_space_group_name_H-M 'P 1 21/n 1'
_atom_sites_solution_hydrogens mixed
_audit_creation_method SHELXL-2014/7
_cell_angle_alpha 90
_cell_angle_beta 111.89(3)
_cell_angle_gamma 90
_cell_formula_units_Z 4
_cell_length_a 12.186(2)
_cell_length_b 22.828(5)
_cell_length_c 12.214(2)
_cell_measurement_reflns_used 7234
_cell_measurement_temperature 293(2)
_cell_measurement_theta_max 27.480
_cell_measurement_theta_min 3.001
_cell_volume 3152.7(12)
_computing_cell_refinement
;
CrystalClear (Rigaku, 2008)
;
_computing_data_collection
;
CrystalClear (Rigaku, 2008)
;
_computing_data_reduction
;
CrystalClear (Rigaku, 2008)
;
_computing_molecular_graphics
;
DIAMOND (Brandenburg & Putz, 2005)
;
_computing_publication_material
;
SHELXL2014 (Sheldrick, 2015)
;
_computing_structure_refinement
;
SHELXL2014/7 (Sheldrick, 2015)
;
_computing_structure_solution
;
SHELXS97 (Sheldrick, 2008)
;
_diffrn_ambient_temperature 293(2)
_diffrn_measured_fraction_theta_full 0.994
_diffrn_measured_fraction_theta_max 0.981
_diffrn_measurement_device_type 'Rigaku SCXmini'
_diffrn_measurement_method '\w scans'
_diffrn_radiation_type MoK\a
_diffrn_radiation_wavelength 0.71073
_diffrn_reflns_av_R_equivalents 0.0750
_diffrn_reflns_limit_h_max 15
_diffrn_reflns_limit_h_min -12
_diffrn_reflns_limit_k_max 29
_diffrn_reflns_limit_k_min -29
_diffrn_reflns_limit_l_max 15
_diffrn_reflns_limit_l_min -15
_diffrn_reflns_number 20677
_diffrn_reflns_theta_full 25.242
_diffrn_reflns_theta_max 27.480
_diffrn_reflns_theta_min 3.112
_diffrn_standards_decay_% 0
_diffrn_standards_interval_count 0
_diffrn_standards_interval_time 0
_diffrn_standards_number 0
_exptl_absorpt_coefficient_mu 6.920
_exptl_absorpt_correction_T_max 0.251
_exptl_absorpt_correction_T_min 0.112
_exptl_absorpt_correction_type multi-scan
_exptl_absorpt_process_details
;
(CrystalClear; Rigaku, 2008)
;
_exptl_crystal_colour 'pale yellow'
_exptl_crystal_density_diffrn 2.515
_exptl_crystal_description bar
_exptl_crystal_F_000 2168
_exptl_crystal_size_max 0.38
_exptl_crystal_size_mid 0.28
_exptl_crystal_size_min 0.20
_refine_diff_density_max 1.227
_refine_diff_density_min -1.049
_refine_ls_extinction_coef 0.0060(7)
_refine_ls_extinction_method
;
SHELXL2014 (Sheldrick, 2015)
;
_refine_ls_goodness_of_fit_ref 1.094
_refine_ls_hydrogen_treatment mixed
_refine_ls_matrix_type full
_refine_ls_number_parameters 252
_refine_ls_number_reflns 7234
_refine_ls_number_restraints 2
_refine_ls_restrained_S_all 1.094
_refine_ls_R_factor_all 0.1521
_refine_ls_R_factor_gt 0.0854
_refine_ls_shift/su_max 0.024
_refine_ls_shift/su_mean 0.001
_refine_ls_structure_factor_coef Fsqd
_refine_ls_weighting_details 'w=1/[\s^2^(Fo^2^)+(0.0274P)^2^+33.3838P] where P=(Fo^2^+2Fc^2^)/3'
_refine_ls_weighting_scheme calc
_refine_ls_wR_factor_gt 0.1213
_refine_ls_wR_factor_ref 0.1416
_reflns_number_gt 4432
_reflns_number_total 7234
_reflns_threshold_expression 'I > 2\s(I)'
_cod_data_source_file qp3008sup1.cif
_cod_data_source_block C
_cod_database_code 2021132
_shelx_space_group_comment
;
The symmetry employed for this shelxl refinement is uniquely defined
by the following loop, which should always be used as a source of
symmetry information in preference to the above space-group names.
They are only intended as comments.
;
_shelx_estimated_absorpt_t_min 0.330
_shelx_estimated_absorpt_t_max 0.624

loop_
_space_group_symop_operation_xyz
'x, y, z'
'-x+1/2, y+1/2, -z+1/2'
'-x, -y, -z'
'x-1/2, -y-1/2, z-1/2'

loop_
_atom_site_type_symbol
_atom_site_label
_atom_site_fract_x
_atom_site_fract_y
_atom_site_fract_z
_atom_site_U_iso_or_equiv
_atom_site_adp_type
_atom_site_calc_flag
_atom_site_occupancy
C C1 0.5220(12) 0.0196(6) 0.6547(11) 0.056(4) Uani d 1
H H1C 0.5688 -0.0046 0.6232 0.068 Uiso calc 1
H H1D 0.4545 0.0342 0.5889 0.068 Uiso calc 1
C C2 0.5959(12) 0.0706(6) 0.7215(13) 0.059(4) Uani d 1
H H2C 0.6662 0.0564 0.7846 0.071 Uiso calc 1
H H2D 0.6203 0.0944 0.6689 0.071 Uiso calc 1
C C3 0.4140(10) 0.0205(6) 0.7881(11) 0.051(4) Uani d 1
H H3C 0.3933 -0.0026 0.8442 0.061 Uiso calc 1
H H3D 0.3411 0.0335 0.7270 0.061 Uiso calc 1
C C4 0.4843(12) 0.0737(6) 0.8507(12) 0.060(4) Uani d 1
H H4C 0.4349 0.0990 0.8768 0.072 Uiso calc 1
H H4D 0.5514 0.0614 0.9195 0.072 Uiso calc 1
C C5 0.5148(9) 0.5834(5) 0.1450(10) 0.042(3) Uani d 1
H H5C 0.5565 0.6192 0.1791 0.050 Uiso calc 1
H H5D 0.5100 0.5809 0.0640 0.050 Uiso calc 1
C C6 0.5831(10) 0.5308(6) 0.2146(10) 0.048(3) Uani d 1
H H6C 0.5446 0.4946 0.1790 0.058 Uiso calc 1
H H6D 0.6632 0.5306 0.2159 0.058 Uiso calc 1
C C7 0.3947(11) 0.5840(6) 0.2674(9) 0.046(3) Uani d 1
H H7A 0.3138 0.5823 0.2638 0.056 Uiso calc 1
H H7B 0.4304 0.6197 0.3085 0.056 Uiso calc 1
C C8 0.4636(10) 0.5310(6) 0.3357(10) 0.051(4) Uani d 1
H H8A 0.4668 0.5313 0.4162 0.061 Uiso calc 1
H H8B 0.4267 0.4948 0.2981 0.061 Uiso calc 1
C C9 0.7130(11) 0.2167(6) 0.5849(11) 0.054(4) Uani d 1
H H9A 0.6342 0.2104 0.5848 0.065 Uiso calc 1
H H9B 0.7667 0.1902 0.6418 0.065 Uiso calc 1
C C10 0.7496(11) 0.2779(6) 0.6197(11) 0.052(4) Uani d 1
H H10A 0.6930 0.3046 0.5657 0.062 Uiso calc 1
H H10B 0.7504 0.2851 0.6983 0.062 Uiso calc 1
C C11 0.8322(10) 0.2155(6) 0.4619(11) 0.050(4) Uani d 1
H H11A 0.8300 0.2085 0.3828 0.060 Uiso calc 1
H H11B 0.8890 0.1887 0.5149 0.060 Uiso calc 1
C C12 0.8713(11) 0.2779(6) 0.4977(10) 0.048(3) Uani d 1
H H12A 0.9508 0.2837 0.4996 0.058 Uiso calc 1
H H12B 0.8189 0.3050 0.4409 0.058 Uiso calc 1
H H1 0.984(8) 0.803(4) 0.168(8) 0.03(3) Uiso d 1
H H2 0.940(14) 0.810(4) 0.233(13) 0.12(7) Uiso d 1
I I1 0.16282(7) 0.35776(4) 0.65969(7) 0.0437(2) Uani d 1
I I2 0.19192(8) 0.14533(4) 0.64746(8) 0.0530(3) Uani d 1
I I3 0.04389(7) 0.24624(3) 0.29429(7) 0.0400(2) Uani d 1
I I4 0.41057(7) 0.14436(4) 0.41939(7) 0.0459(2) Uani d 1
I I5 0.38048(8) 0.35852(4) 0.42790(8) 0.0544(3) Uani d 1
I I6 0.77355(7) 0.43764(4) 0.52414(7) 0.0412(2) Uani d 1
I I7 0.77778(7) 0.05265(4) 0.52459(7) 0.0420(2) Uani d 1
N N1 0.4792(9) -0.0172(5) 0.7341(9) 0.055(3) Uani d 1
H H1A 0.4320 -0.0455 0.6923 0.066 Uiso calc 1
H H1B 0.5407 -0.0337 0.7904 0.066 Uiso calc 1
N N2 0.5249(12) 0.1051(5) 0.7700(13) 0.096(5) Uani d 1
H H2A 0.5673 0.1359 0.8076 0.116 Uiso calc 1
H H2B 0.4622 0.1188 0.7107 0.116 Uiso calc 1
N N3 0.3948(9) 0.5853(5) 0.1468(9) 0.057(3) Uani d 1
H H3A 0.3537 0.5548 0.1066 0.068 Uiso calc 1
H H3B 0.3587 0.6178 0.1107 0.068 Uiso calc 1
N N4 0.5841(10) 0.5368(5) 0.3333(10) 0.072(4) Uani d 1
H H4A 0.6138 0.5716 0.3621 0.086 Uiso calc 1
H H4B 0.6309 0.5094 0.3793 0.086 Uiso calc 1
N N5 0.7133(7) 0.2041(4) 0.4651(7) 0.033(2) Uani d 1
H H5A 0.6936 0.1668 0.4466 0.040 Uiso calc 1
H H5B 0.6599 0.2265 0.4119 0.040 Uiso calc 1
N N6 0.8684(8) 0.2893(4) 0.6183(8) 0.042(3) Uani d 1
H H6A 0.9210 0.2664 0.6711 0.050 Uiso calc 1
H H6B 0.8884 0.3264 0.6386 0.050 Uiso calc 1
Na Na1 0.2893(5) 0.2536(2) 0.5431(5) 0.0628(15) Uani d 1
O O1 0.9568(9) 0.7784(5) 0.2044(9) 0.055(2) Uani d 1

loop_
_atom_site_aniso_label
_atom_site_aniso_U_11
_atom_site_aniso_U_22
_atom_site_aniso_U_33
_atom_site_aniso_U_12
_atom_site_aniso_U_13
_atom_site_aniso_U_23
C1 0.083(10) 0.052(9) 0.041(8) -0.015(8) 0.031(8) -0.003(7)
C2 0.054(8) 0.062(10) 0.081(11) 0.004(8) 0.049(8) 0.019(8)
C3 0.047(7) 0.055(9) 0.068(9) -0.021(7) 0.043(7) -0.032(7)
C4 0.069(10) 0.060(10) 0.069(10) -0.010(8) 0.047(9) -0.013(8)
C5 0.037(7) 0.048(8) 0.045(8) 0.001(6) 0.021(6) 0.002(6)
C6 0.037(7) 0.069(10) 0.039(8) 0.005(7) 0.015(6) -0.015(7)
C7 0.054(8) 0.063(10) 0.025(7) 0.023(7) 0.018(6) 0.008(6)
C8 0.041(7) 0.082(11) 0.030(7) 0.004(7) 0.015(6) -0.005(7)
C9 0.045(8) 0.069(10) 0.056(9) -0.016(7) 0.029(7) -0.012(8)
C10 0.054(8) 0.063(10) 0.048(8) -0.019(7) 0.030(7) -0.023(7)
C11 0.048(8) 0.057(9) 0.058(9) -0.018(7) 0.033(7) -0.022(7)
C12 0.056(8) 0.055(9) 0.040(8) -0.006(7) 0.024(7) -0.004(6)
I1 0.0415(5) 0.0397(5) 0.0435(5) -0.0021(4) 0.0084(4) -0.0001(4)
I2 0.0637(6) 0.0488(6) 0.0507(6) 0.0036(5) 0.0260(5) -0.0005(4)
I3 0.0472(5) 0.0315(4) 0.0473(5) 0.0007(4) 0.0247(4) 0.0015(4)
I4 0.0398(5) 0.0429(5) 0.0491(5) -0.0039(4) 0.0096(4) 0.0039(4)
I5 0.0668(6) 0.0471(6) 0.0530(6) -0.0021(5) 0.0268(5) -0.0028(5)
I6 0.0399(4) 0.0455(5) 0.0373(5) 0.0053(4) 0.0134(4) 0.0055(4)
I7 0.0405(5) 0.0433(5) 0.0419(5) 0.0023(4) 0.0150(4) 0.0036(4)
N1 0.059(7) 0.044(7) 0.056(7) -0.007(6) 0.015(6) -0.004(6)
N2 0.104(11) 0.034(8) 0.149(14) -0.027(8) 0.046(11) -0.022(9)
N3 0.066(7) 0.044(7) 0.065(8) 0.015(6) 0.030(6) 0.013(6)
N4 0.065(8) 0.077(9) 0.060(8) 0.032(7) 0.008(7) 0.015(7)
N5 0.028(5) 0.035(6) 0.031(6) -0.007(4) 0.004(4) -0.011(4)
N6 0.043(6) 0.037(6) 0.051(7) -0.023(5) 0.025(5) -0.020(5)
Na1 0.068(3) 0.052(3) 0.069(4) -0.006(3) 0.026(3) 0.014(3)
O1 0.068(6) 0.047(6) 0.065(7) -0.001(5) 0.040(6) 0.001(5)

loop_
_atom_type_symbol
_atom_type_description
_atom_type_scat_dispersion_real
_atom_type_scat_dispersion_imag
_atom_type_scat_source
C C 0.0033 0.0016 'International Tables Vol C Tables 4.2.6.8 and 6.1.1.4'
I I -0.4742 1.8119 'International Tables Vol C Tables 4.2.6.8 and 6.1.1.4'
Na Na 0.0362 0.0249 'International Tables Vol C Tables 4.2.6.8 and 6.1.1.4'
O O 0.0106 0.0060 'International Tables Vol C Tables 4.2.6.8 and 6.1.1.4'
H H 0.0000 0.0000 'International Tables Vol C Tables 4.2.6.8 and 6.1.1.4'
N N 0.0061 0.0033 'International Tables Vol C Tables 4.2.6.8 and 6.1.1.4'

loop_
_geom_angle_atom_site_label_1
_geom_angle_atom_site_label_2
_geom_angle_atom_site_label_3
_geom_angle_site_symmetry_1
_geom_angle_site_symmetry_3
_geom_angle
_geom_angle_publ_flag
C10 N6 C12 . . 111.1(9) y
C10 C9 N5 . . 110.8(10) y
C11 N5 C9 . . 110.5(8) y
C2 C1 N1 . . 111.0(10) y
C3 N1 C1 . . 109.5(10) y
C4 N2 C2 . . 114.6(12) y
C5 N3 C7 . . 112.7(10) y
C6 N4 C8 . . 111.8(10) y
I1 Na1 I4 . . 178.20(17) y
I1 Na1 I3 . 4_666 91.40(13) y
I2 Na1 I4 . . 84.32(12) y
I2 Na1 I3 . 4_666 89.46(12) y
I2 Na1 I1 . . 94.56(14) y
I2 Na1 I3 . . 89.12(13) y
I3 Na1 I4 4_666 . 90.00(12) y
I3 Na1 I4 . . 87.19(13) y
I3 Na1 I3 . 4_666 176.97(18) y
I3 Na1 I1 . . 91.38(13) y
I5 Na1 I4 . . 94.12(14) y
I5 Na1 I3 . 4_666 92.63(13) y
I5 Na1 I1 . . 86.95(13) y
I5 Na1 I3 . . 88.73(12) y
I5 Na1 I2 . . 177.4(2) y
N1 C3 C4 . . 113.1(10) y
N2 C4 C3 . . 109.0(11) y
N2 C2 C1 . . 108.3(11) y
N3 C7 C8 . . 110.8(10) y
N3 C5 C6 . . 110.7(10) y
N4 C8 C7 . . 105.3(11) y
N4 C6 C5 . . 106.4(10) y
N5 C11 C12 . . 111.3(10) y
N6 C12 C11 . . 109.0(10) y
N6 C10 C9 . . 110.8(10) y
Na1 I3 Na1 . 4_565 176.87(7) y
C2 C1 H1C . . 109.4 ?
N1 C1 H1C . . 109.4 ?
C2 C1 H1D . . 109.4 ?
N1 C1 H1D . . 109.4 ?
H1C C1 H1D . . 108.0 ?
N2 C2 H2C . . 110.0 ?
C1 C2 H2C . . 110.0 ?
N2 C2 H2D . . 110.0 ?
C1 C2 H2D . . 110.0 ?
H2C C2 H2D . . 108.4 ?
N1 C3 H3C . . 108.9 ?
C4 C3 H3C . . 108.9 ?
N1 C3 H3D . . 108.9 ?
C4 C3 H3D . . 108.9 ?
H3C C3 H3D . . 107.8 ?
N2 C4 H4C . . 109.9 ?
C3 C4 H4C . . 109.9 ?
N2 C4 H4D . . 109.9 ?
C3 C4 H4D . . 109.9 ?
H4C C4 H4D . . 108.3 ?
N3 C5 H5C . . 109.5 ?
C6 C5 H5C . . 109.5 ?
N3 C5 H5D . . 109.5 ?
C6 C5 H5D . . 109.5 ?
H5C C5 H5D . . 108.1 ?
N4 C6 H6C . . 110.5 ?
C5 C6 H6C . . 110.5 ?
N4 C6 H6D . . 110.5 ?
C5 C6 H6D . . 110.5 ?
H6C C6 H6D . . 108.6 ?
N3 C7 H7A . . 109.5 ?
C8 C7 H7A . . 109.5 ?
N3 C7 H7B . . 109.5 ?
C8 C7 H7B . . 109.5 ?
H7A C7 H7B . . 108.1 ?
N4 C8 H8A . . 110.7 ?
C7 C8 H8A . . 110.7 ?
N4 C8 H8B . . 110.7 ?
C7 C8 H8B . . 110.7 ?
H8A C8 H8B . . 108.8 ?
C10 C9 H9A . . 109.5 ?
N5 C9 H9A . . 109.5 ?
C10 C9 H9B . . 109.5 ?
N5 C9 H9B . . 109.5 ?
H9A C9 H9B . . 108.1 ?
N6 C10 H10A . . 109.5 ?
C9 C10 H10A . . 109.5 ?
N6 C10 H10B . . 109.5 ?
C9 C10 H10B . . 109.5 ?
H10A C10 H10B . . 108.1 ?
N5 C11 H11A . . 109.4 ?
C12 C11 H11A . . 109.4 ?
N5 C11 H11B . . 109.4 ?
C12 C11 H11B . . 109.4 ?
H11A C11 H11B . . 108.0 ?
N6 C12 H12A . . 109.9 ?
C11 C12 H12A . . 109.9 ?
N6 C12 H12B . . 109.9 ?
C11 C12 H12B . . 109.9 ?
H12A C12 H12B . . 108.3 ?
C3 N1 H1A . . 109.8 ?
C1 N1 H1A . . 109.8 ?
C3 N1 H1B . . 109.8 ?
C1 N1 H1B . . 109.8 ?
H1A N1 H1B . . 108.2 ?
C4 N2 H2A . . 108.6 ?
C2 N2 H2A . . 108.6 ?
C4 N2 H2B . . 108.6 ?
C2 N2 H2B . . 108.6 ?
H2A N2 H2B . . 107.6 ?
C5 N3 H3A . . 109.1 ?
C7 N3 H3A . . 109.1 ?
C5 N3 H3B . . 109.1 ?
C7 N3 H3B . . 109.1 ?
H3A N3 H3B . . 107.8 ?
C6 N4 H4A . . 109.3 ?
C8 N4 H4A . . 109.3 ?
C6 N4 H4B . . 109.3 ?
C8 N4 H4B . . 109.3 ?
H4A N4 H4B . . 107.9 ?
C11 N5 H5A . . 109.6 ?
C9 N5 H5A . . 109.6 ?
C11 N5 H5B . . 109.6 ?
C9 N5 H5B . . 109.6 ?
H5A N5 H5B . . 108.1 ?
C10 N6 H6A . . 109.4 ?
C12 N6 H6A . . 109.4 ?
C10 N6 H6B . . 109.4 ?
C12 N6 H6B . . 109.4 ?
H6A N6 H6B . . 108.0 ?
H1 O1 H2 . . 82(10) ?

loop_
_geom_bond_atom_site_label_1
_geom_bond_atom_site_label_2
_geom_bond_site_symmetry_2
_geom_bond_distance
_geom_bond_publ_flag
C1 N1 . 1.515(14) y
C1 C2 . 1.511(18) y
C2 N2 . 1.451(16) y
C3 N1 . 1.481(14) y
C3 C4 . 1.519(16) y
C4 N2 . 1.447(17) y
C5 C6 . 1.527(16) y
C5 N3 . 1.472(13) y
C6 N4 . 1.452(14) y
C7 C8 . 1.532(16) y
C7 N3 . 1.475(13) y
C8 N4 . 1.486(14) y
C9 N5 . 1.493(14) y
C9 C10 . 1.480(18) y
C10 N6 . 1.477(13) y
C11 C12 . 1.514(17) y
C11 N5 . 1.487(13) y
C12 N6 . 1.509(13) y
I1 Na1 . 3.419(6) y
I2 Na1 . 3.205(5) y
I3 Na1 . 3.381(5) y
I3 Na1 4_565 3.456(5) y
I4 Na1 . 3.515(6) y
I5 Na1 . 3.180(5) y
Na1 I3 4_666 3.456(5) y
C1 H1C . 0.9700 ?
C1 H1D . 0.9700 ?
C2 H2C . 0.9700 ?
C2 H2D . 0.9700 ?
C3 H3C . 0.9700 ?
C3 H3D . 0.9700 ?
C4 H4C . 0.9700 ?
C4 H4D . 0.9700 ?
C5 H5C . 0.9700 ?
C5 H5D . 0.9700 ?
C6 H6C . 0.9700 ?
C6 H6D . 0.9700 ?
C7 H7A . 0.9700 ?
C7 H7B . 0.9700 ?
C8 H8A . 0.9700 ?
C8 H8B . 0.9700 ?
C9 H9A . 0.9700 ?
C9 H9B . 0.9700 ?
C10 H10A . 0.9700 ?
C10 H10B . 0.9700 ?
C11 H11A . 0.9700 ?
C11 H11B . 0.9700 ?
C12 H12A . 0.9700 ?
C12 H12B . 0.9700 ?
N1 H1A . 0.8900 ?
N1 H1B . 0.8900 ?
N2 H2A . 0.8900 ?
N2 H2B . 0.8900 ?
N3 H3A . 0.8900 ?
N3 H3B . 0.8900 ?
N4 H4A . 0.8900 ?
N4 H4B . 0.8900 ?
N5 H5A . 0.8900 ?
N5 H5B . 0.8900 ?
N6 H6A . 0.8900 ?
N6 H6B . 0.8900 ?
O1 H1 . 0.849(10) ?
O1 H2 . 0.850(10) ?

loop_
_geom_hbond_atom_site_label_D
_geom_hbond_atom_site_label_H
_geom_hbond_atom_site_label_A
_geom_hbond_site_symmetry_D
_geom_hbond_site_symmetry_A
_geom_hbond_distance_DH
_geom_hbond_distance_HA
_geom_hbond_distance_DA
_geom_hbond_angle_DHA
_geom_hbond_publ_flag
N6vi H6B I6vi 1_365 1_365 0.89 2.99 3.626(11) 130.0 yes
N6vi H6A O1iii 1_365 3_576 0.89 1.97 2.856(16) 174.8 yes
N5vi H5B O1ii 1_365 2_455 0.89 1.99 2.878(15) 178.0 yes
N5vi H5A I7xii 1_365 1_365 0.89 2.83 3.557(10) 140.2 yes
N4v H4B I6xiii 4_466 4_476 0.89 2.55 3.440(12) 175.3 yes
N4v H4A I5vii 4_466 2_456 0.89 2.99 3.663(13) 133.5 yes
N4v H4A I1vii 4_466 2_456 0.89 3.25 3.881(14) 129.6 yes
N3v H3B I4iv 4_466 3_466 0.89 3.22 3.748(11) 120.5 yes
N3v H3B I3ix 4_466 3_466 0.89 3.22 3.767(12) 122.1 yes
N3v H3B I2ix 4_466 3_466 0.89 3.04 3.610(11) 123.9 yes
N3v H3A I7xii 4_466 1_365 0.89 2.68 3.543(12) 165.0 yes
N2iv H2B I2ix 3_466 3_466 0.89 3.14 3.867(16) 140.2 yes
N2iv H2A I3ix 3_466 3_466 0.89 2.70 3.405(13) 137.5 yes
N1iv H1B I6xi 3_466 4_375 0.89 2.62 3.496(11) 168.6 yes
N1iv H1A I7xii 3_466 1_365 0.89 2.92 3.613(11) 136.2 yes
N1iv H1A I1viii 3_466 4_465 0.89 3.32 3.804(11) 116.8 yes
O1i H2 I2ix 1_755 3_466 0.850(10) 2.68(9) 3.471(12) 155(18) yes
O1i H1 I5ii 1_755 2_455 0.849(10) 2.69(4) 3.501(11) 161(11) yes

loop_
_geom_torsion_atom_site_label_1
_geom_torsion_atom_site_label_2
_geom_torsion_atom_site_label_3
_geom_torsion_atom_site_label_4
_geom_torsion
N1 C1 C2 N2 -57.7(15)
N1 C3 C4 N2 53.3(17)
N3 C5 C6 N4 -57.8(13)
N3 C7 C8 N4 57.5(13)
N5 C9 C10 N6 -58.0(14)
N5 C11 C12 N6 56.2(13)
C4 C3 N1 C1 -53.5(15)
C2 C1 N1 C3 55.7(14)
C3 C4 N2 C2 -57.2(16)
C1 C2 N2 C4 60.1(16)
C6 C5 N3 C7 54.3(14)
C8 C7 N3 C5 -54.8(14)
C5 C6 N4 C8 66.0(14)
C7 C8 N4 C6 -65.9(13)
C12 C11 N5 C9 -56.9(13)
C10 C9 N5 C11 57.2(14)
C9 C10 N6 C12 58.3(14)
C11 C12 N6 C10 -56.7(13)

_cod_database_fobs_code 2021132
